data_7706294
loop_
_publ_author_name
'Jochim, Aleksej'
'Rams, Micha\/l'
'B\"ohme, Michael'
'Ceglarska, Magdalena'
'Plass, Winfried'
'N\"ather, Christian'

_publ_section_title
;
 Thermodynamically metastable chain and stable layered Co(NCS)<sub>2</sub>
 coordination polymers: thermodynamic relations and magnetic properties.
;
_journal_issue 43
_journal_name_full 'Dalton transactions (Cambridge, England : 2003)'
_journal_page_first 15310
_journal_page_last 15322
_journal_paper_doi 10.1039/d0dt03227a
_journal_volume 49
_journal_year 2020
_chemical_formula_sum 'C14 H16 Br2 Co N4 O2 S2'
_chemical_formula_weight 555.18
_chemical_properties_physical Air-sensitive,Heat-sensitive
_space_group_crystal_system triclinic
_space_group_IT_number 2
_space_group_name_Hall '-P 1'
_space_group_name_H-M_alt 'P -1'
_atom_sites_solution_hydrogens mixed
_audit_creation_method SHELXL-2018/3
_audit_update_record
;
2020-08-11 deposited with the CCDC.	2020-10-23 downloaded from the CCDC.
;
_cell_angle_alpha 73.836(5)
_cell_angle_beta 80.371(5)
_cell_angle_gamma 79.875(5)
_cell_formula_units_Z 1
_cell_length_a 6.8581(4)
_cell_length_b 7.6865(5)
_cell_length_c 10.2102(6)
_cell_measurement_reflns_used 8394
_cell_measurement_temperature 170(2)
_cell_measurement_theta_max 28.389
_cell_measurement_theta_min 2.093
_cell_volume 504.90(6)
_computing_cell_refinement 'X-AREA (STOE, 2008)'
_computing_data_collection 'X-AREA (STOE, 2008)'
_computing_data_reduction 'X-AREA (STOE, 2008)'
_computing_structure_refinement 'SHELXL-2018/3 (Sheldrick, 2018)'
_computing_structure_solution 'SHELXT (Sheldrick, 2015)'
_diffrn_ambient_temperature 170(2)
_diffrn_measured_fraction_theta_full 0.999
_diffrn_measured_fraction_theta_max 0.998
_diffrn_measurement_device_type 'STOE IPDS-2'
_diffrn_measurement_method 'Omega scans'
_diffrn_radiation_type MoK\a
_diffrn_radiation_wavelength 0.71073
_diffrn_reflns_av_R_equivalents 0.0280
_diffrn_reflns_av_unetI/netI 0.0233
_diffrn_reflns_Laue_measured_fraction_full 0.999
_diffrn_reflns_Laue_measured_fraction_max 0.998
_diffrn_reflns_limit_h_max 9
_diffrn_reflns_limit_h_min -9
_diffrn_reflns_limit_k_max 10
_diffrn_reflns_limit_k_min -10
_diffrn_reflns_limit_l_max 13
_diffrn_reflns_limit_l_min -13
_diffrn_reflns_number 8394
_diffrn_reflns_point_group_measured_fraction_full 0.999
_diffrn_reflns_point_group_measured_fraction_max 0.998
_diffrn_reflns_theta_full 25.242
_diffrn_reflns_theta_max 28.389
_diffrn_reflns_theta_min 2.093
_exptl_absorpt_coefficient_mu 5.028
_exptl_absorpt_correction_T_max 0.4362
_exptl_absorpt_correction_T_min 0.2767
_exptl_absorpt_correction_type numerical
_exptl_absorpt_process_details 'X-Shape and X-Red 32 (STOE, 2008)'
_exptl_crystal_colour red
_exptl_crystal_density_diffrn 1.826
_exptl_crystal_description block
_exptl_crystal_F_000 273
_exptl_crystal_recrystallization_method 'Re-crystallisation from solvent: methanol'
_exptl_crystal_size_max 0.17
_exptl_crystal_size_mid 0.13
_exptl_crystal_size_min 0.10
_refine_diff_density_max 0.327
_refine_diff_density_min -0.710
_refine_diff_density_rms 0.079
_refine_ls_extinction_method none
_refine_ls_goodness_of_fit_ref 1.075
_refine_ls_hydrogen_treatment constr
_refine_ls_matrix_type full
_refine_ls_number_parameters 116
_refine_ls_number_reflns 2536
_refine_ls_number_restraints 0
_refine_ls_restrained_S_all 1.075
_refine_ls_R_factor_all 0.0423
_refine_ls_R_factor_gt 0.0335
_refine_ls_shift/su_max 0.001
_refine_ls_shift/su_mean 0.000
_refine_ls_structure_factor_coef Fsqd
_refine_ls_weighting_details 'w=1/[\s^2^(Fo^2^)+(0.0459P)^2^+0.1286P] where P=(Fo^2^+2Fc^2^)/3'
_refine_ls_weighting_scheme calc
_refine_ls_wR_factor_gt 0.0799
_refine_ls_wR_factor_ref 0.0828
_reflns_Friedel_coverage 0.000
_reflns_number_gt 2123
_reflns_number_total 2536
_reflns_threshold_expression 'I > 2\s(I)'
_cod_data_source_file d0dt03227a2.cif
_cod_data_source_block ss2188f
_cod_database_code 7706294
_shelx_shelxl_version_number 2018/3
_shelx_space_group_comment
;
The symmetry employed for this shelxl refinement is uniquely defined
by the following loop, which should always be used as a source of
symmetry information in preference to the above space-group names.
They are only intended as comments.
;

loop_
_space_group_symop_operation_xyz
'x, y, z'
'-x, -y, -z'

loop_
_atom_site_label
_atom_site_type_symbol
_atom_site_fract_x
_atom_site_fract_y
_atom_site_fract_z
_atom_site_U_iso_or_equiv
_atom_site_adp_type
_atom_site_occupancy
_atom_site_site_symmetry_order
_atom_site_calc_flag
_atom_site_refinement_flags_posn
_atom_site_refinement_flags_adp
_atom_site_refinement_flags_occupancy
_atom_site_disorder_assembly
_atom_site_disorder_group
Co1 Co 0.000000 0.500000 0.500000 0.02872(12) Uani 1 2 d S . P . .
N1 N 0.1257(3) 0.5828(3) 0.6399(2) 0.0350(5) Uani 1 1 d . . . . .
C1 C 0.2367(4) 0.6143(3) 0.7016(3) 0.0315(5) Uani 1 1 d . . . . .
S1 S 0.39286(11) 0.65922(11) 0.78940(8) 0.04084(17) Uani 1 1 d . . . . .
O1 O 0.2668(3) 0.3189(3) 0.4705(2) 0.0377(4) Uani 1 1 d . . . . .
H1 H 0.343869 0.343243 0.396682 0.056 Uiso 1 1 d R U . . .
C2 C 0.3875(5) 0.2223(4) 0.5772(3) 0.0478(7) Uani 1 1 d . . . . .
H2A H 0.474367 0.303565 0.589549 0.072 Uiso 1 1 calc R U . . .
H2B H 0.469549 0.115938 0.551739 0.072 Uiso 1 1 calc R U . . .
H2C H 0.301061 0.181394 0.663341 0.072 Uiso 1 1 calc R U . . .
N11 N 0.1029(3) 0.7210(3) 0.3342(2) 0.0314(4) Uani 1 1 d . . . . .
C11 C 0.1111(4) 0.8784(3) 0.3640(3) 0.0348(5) Uani 1 1 d . . . . .
H11 H 0.082037 0.882377 0.457545 0.052 Uiso 1 1 calc R U . . .
C12 C 0.1589(4) 1.0346(4) 0.2675(3) 0.0370(6) Uani 1 1 d . . . . .
H12 H 0.161795 1.143727 0.293238 0.044 Uiso 1 1 calc R U . . .
C13 C 0.2026(4) 1.0273(4) 0.1318(3) 0.0352(5) Uani 1 1 d . . . . .
C14 C 0.1971(4) 0.8680(4) 0.0974(3) 0.0373(6) Uani 1 1 d . . . . .
H14 H 0.227126 0.860750 0.004671 0.045 Uiso 1 1 calc R U . . .
C15 C 0.1467(4) 0.7183(4) 0.2017(3) 0.0345(5) Uani 1 1 d . . . . .
H15 H 0.142745 0.607764 0.178297 0.041 Uiso 1 1 calc R U . . .
Br1 Br 0.26929(5) 1.24037(4) -0.00233(3) 0.04635(12) Uani 1 1 d . . . . .

loop_
_atom_site_aniso_label
_atom_site_aniso_U_11
_atom_site_aniso_U_22
_atom_site_aniso_U_33
_atom_site_aniso_U_23
_atom_site_aniso_U_13
_atom_site_aniso_U_12
Co1 0.0281(2) 0.0285(2) 0.0309(2) -0.00843(18) -0.00528(18) -0.00448(17)
N1 0.0355(12) 0.0365(11) 0.0366(11) -0.0112(9) -0.0086(9) -0.0077(9)
C1 0.0331(13) 0.0305(11) 0.0304(12) -0.0078(10) -0.0019(10) -0.0050(9)
S1 0.0385(4) 0.0528(4) 0.0374(4) -0.0162(3) -0.0064(3) -0.0137(3)
O1 0.0311(9) 0.0416(10) 0.0379(10) -0.0102(8) -0.0044(8) 0.0013(7)
C2 0.0393(15) 0.0515(17) 0.0492(18) -0.0121(14) -0.0132(13) 0.0091(13)
N11 0.0295(10) 0.0321(10) 0.0334(11) -0.0096(9) -0.0047(8) -0.0035(8)
C11 0.0399(14) 0.0332(12) 0.0322(13) -0.0104(10) -0.0024(11) -0.0064(10)
C12 0.0368(14) 0.0336(12) 0.0415(15) -0.0102(11) -0.0047(11) -0.0067(10)
C13 0.0317(13) 0.0365(12) 0.0359(13) -0.0030(11) -0.0063(10) -0.0089(10)
C14 0.0364(14) 0.0430(14) 0.0323(13) -0.0086(11) -0.0039(11) -0.0074(11)
C15 0.0346(13) 0.0381(13) 0.0338(13) -0.0132(11) -0.0043(10) -0.0060(10)
Br1 0.04857(19) 0.04619(18) 0.04164(18) 0.00363(12) -0.01022(13) -0.01930(13)

loop_
_atom_type_symbol
_atom_type_description
_atom_type_scat_dispersion_real
_atom_type_scat_dispersion_imag
_atom_type_scat_source
C C 0.0033 0.0016 'International Tables Vol C Tables 4.2.6.8 and 6.1.1.4'
H H 0.0000 0.0000 'International Tables Vol C Tables 4.2.6.8 and 6.1.1.4'
N N 0.0061 0.0033 'International Tables Vol C Tables 4.2.6.8 and 6.1.1.4'
O O 0.0106 0.0060 'International Tables Vol C Tables 4.2.6.8 and 6.1.1.4'
S S 0.1246 0.1234 'International Tables Vol C Tables 4.2.6.8 and 6.1.1.4'
Co Co 0.3494 0.9721 'International Tables Vol C Tables 4.2.6.8 and 6.1.1.4'
Br Br -0.2901 2.4595 'International Tables Vol C Tables 4.2.6.8 and 6.1.1.4'

loop_
_geom_angle_atom_site_label_1
_geom_angle_atom_site_label_2
_geom_angle_atom_site_label_3
_geom_angle
_geom_angle_site_symmetry_1
_geom_angle_site_symmetry_3
_geom_angle_publ_flag
N1 Co1 N1 180.0 . 2_566 ?
N1 Co1 O1 89.46(8) . . ?
N1 Co1 O1 90.54(8) 2_566 . ?
N1 Co1 O1 90.54(8) . 2_566 ?
N1 Co1 O1 89.46(8) 2_566 2_566 ?
O1 Co1 O1 180.00(7) . 2_566 ?
N1 Co1 N11 91.17(8) . . ?
N1 Co1 N11 88.83(8) 2_566 . ?
O1 Co1 N11 92.87(8) . . ?
O1 Co1 N11 87.13(8) 2_566 . ?
N1 Co1 N11 88.83(8) . 2_566 ?
N1 Co1 N11 91.17(8) 2_566 2_566 ?
O1 Co1 N11 87.13(8) . 2_566 ?
O1 Co1 N11 92.87(8) 2_566 2_566 ?
N11 Co1 N11 180.0 . 2_566 ?
C1 N1 Co1 164.1(2) . . ?
N1 C1 S1 179.7(3) . . ?
C2 O1 Co1 124.06(18) . . ?
C2 O1 H1 107.4 . . ?
Co1 O1 H1 119.6 . . ?
O1 C2 H2A 109.5 . . ?
O1 C2 H2B 109.5 . . ?
H2A C2 H2B 109.5 . . ?
O1 C2 H2C 109.5 . . ?
H2A C2 H2C 109.5 . . ?
H2B C2 H2C 109.5 . . ?
C11 N11 C15 116.9(2) . . ?
C11 N11 Co1 117.58(17) . . ?
C15 N11 Co1 125.38(17) . . ?
N11 C11 C12 124.0(3) . . ?
N11 C11 H11 118.0 . . ?
C12 C11 H11 118.0 . . ?
C11 C12 C13 117.7(2) . . ?
C11 C12 H12 121.2 . . ?
C13 C12 H12 121.2 . . ?
C14 C13 C12 120.0(2) . . ?
C14 C13 Br1 121.7(2) . . ?
C12 C13 Br1 118.3(2) . . ?
C13 C14 C15 118.1(3) . . ?
C13 C14 H14 120.9 . . ?
C15 C14 H14 120.9 . . ?
N11 C15 C14 123.4(2) . . ?
N11 C15 H15 118.3 . . ?
C14 C15 H15 118.3 . . ?

loop_
_geom_bond_atom_site_label_1
_geom_bond_atom_site_label_2
_geom_bond_distance
_geom_bond_site_symmetry_2
_geom_bond_publ_flag
Co1 N1 2.074(2) . ?
Co1 N1 2.074(2) 2_566 ?
Co1 O1 2.1286(18) . ?
Co1 O1 2.1286(18) 2_566 ?
Co1 N11 2.161(2) . ?
Co1 N11 2.161(2) 2_566 ?
N1 C1 1.160(3) . ?
C1 S1 1.641(3) . ?
O1 C2 1.435(4) . ?
O1 H1 0.8400 . ?
C2 H2A 0.9800 . ?
C2 H2B 0.9800 . ?
C2 H2C 0.9800 . ?
N11 C11 1.339(3) . ?
N11 C15 1.341(3) . ?
C11 C12 1.376(4) . ?
C11 H11 0.9500 . ?
C12 C13 1.383(4) . ?
C12 H12 0.9500 . ?
C13 C14 1.373(4) . ?
C13 Br1 1.890(3) . ?
C14 C15 1.383(4) . ?
C14 H14 0.9500 . ?
C15 H15 0.9500 . ?

loop_
_geom_hbond_atom_site_label_D
_geom_hbond_atom_site_label_H
_geom_hbond_atom_site_label_A
_geom_hbond_distance_DH
_geom_hbond_distance_HA
_geom_hbond_distance_DA
_geom_hbond_angle_DHA
_geom_hbond_site_symmetry_A
_geom_hbond_publ_flag
O1 H1 S1 0.84 2.39 3.215(2) 165.9 2_666 yes
C11 H11 N1 0.95 2.53 3.091(4) 117.7 . yes
C14 H14 S1 0.95 2.99 3.861(3) 152.4 1_554 yes
